data_4135205
loop_
_publ_author_name
'Pang, Jiandong'
'Di, Zhengyi'
'Qin, Jun-Sheng'
'Yuan, Shuai'
'Lollar, Christina T.'
'Li, Jialuo'
'Zhang, Peng'
'Wu, Mingyan'
'Yuan, Daqiang'
'Hong, Maochun'
'Zhou, Hong-Cai'

_publ_section_title
;
 Precisely Embedding Active Sites into a Mesoporous Zr-Framework through
 Linker Installation for High-Efficiency Photocatalysis.
;
_journal_issue 35
_journal_name_full 'Journal of the American Chemical Society'
_journal_page_first 15020
_journal_page_last 15026
_journal_paper_doi 10.1021/jacs.0c05758
_journal_volume 142
_journal_year 2020
_chemical_formula_sum 'C32 H28 N6 O7 Ru'
_chemical_formula_weight 709.67
_space_group_crystal_system orthorhombic
_space_group_IT_number 61
_space_group_name_Hall '-P 2bc 2ac'
_space_group_name_H-M_alt 'P c a b'
_atom_sites_solution_hydrogens geom
_audit_creation_method SHELXL-2016/6
_cell_angle_alpha 90
_cell_angle_beta 90
_cell_angle_gamma 90
_cell_formula_units_Z 8
_cell_length_a 14.4913(4)
_cell_length_b 18.0990(5)
_cell_length_c 25.5467(7)
_cell_measurement_reflns_used 9555
_cell_measurement_temperature 100(2)
_cell_measurement_theta_max 72.5789
_cell_measurement_theta_min 4.2744
_cell_volume 6700.3(3)
_computing_cell_refinement 'SAINT+ ver. (Bruker, 2001)'
_computing_data_collection 'APEX2  (Bruker, 2008)'
_computing_data_reduction 'SAINT+ ver. (Bruker, 2001)'
_computing_molecular_graphics 'Olex2 (Dolomanov et al., 2009)'
_computing_publication_material 'Olex2 (Dolomanov et al., 2009)'
_computing_structure_refinement 'SHELXL-2016/6 (Sheldrick, 2016)'
_computing_structure_solution 'XS (Sheldrick, 2008)'
_diffrn_ambient_temperature 100(2)
_diffrn_measured_fraction_theta_full 0.998
_diffrn_measured_fraction_theta_max 0.997
_diffrn_measurement_device_type 'Bruker SMART APEX II CCD area detector'
_diffrn_measurement_method '\w and \f scans'
_diffrn_radiation_type CuK\a
_diffrn_radiation_wavelength 1.54184
_diffrn_reflns_av_R_equivalents 0.0363
_diffrn_reflns_av_unetI/netI 0.0156
_diffrn_reflns_Laue_measured_fraction_full 0.998
_diffrn_reflns_Laue_measured_fraction_max 0.997
_diffrn_reflns_limit_h_max 17
_diffrn_reflns_limit_h_min -17
_diffrn_reflns_limit_k_max 22
_diffrn_reflns_limit_k_min -22
_diffrn_reflns_limit_l_max 31
_diffrn_reflns_limit_l_min -27
_diffrn_reflns_number 79275
_diffrn_reflns_point_group_measured_fraction_full 0.998
_diffrn_reflns_point_group_measured_fraction_max 0.997
_diffrn_reflns_theta_full 67.684
_diffrn_reflns_theta_max 72.579
_diffrn_reflns_theta_min 3.460
_diffrn_source 'fine-focus sealed tube'
_exptl_absorpt_coefficient_mu 4.246
_exptl_absorpt_correction_T_max 0.7536
_exptl_absorpt_correction_T_min 0.5988
_exptl_absorpt_correction_type multi-scan
_exptl_absorpt_process_details
;
 SADABS 2016/2: Krause, L., Herbst-Irmer, R., Sheldrick G.M. & Stalke D.,
 J. Appl. Cryst. 48 (2015) 3-10
;
_exptl_crystal_colour Red
_exptl_crystal_density_diffrn 1.407
_exptl_crystal_description Block
_exptl_crystal_F_000 2896
_exptl_crystal_size_max 0.2
_exptl_crystal_size_mid 0.2
_exptl_crystal_size_min 0.2
_refine_diff_density_max 2.247
_refine_diff_density_min -1.308
_refine_diff_density_rms 0.172
_refine_ls_extinction_method none
_refine_ls_goodness_of_fit_ref 1.185
_refine_ls_hydrogen_treatment constr
_refine_ls_matrix_type full
_refine_ls_number_parameters 427
_refine_ls_number_reflns 6637
_refine_ls_number_restraints 12
_refine_ls_restrained_S_all 1.192
_refine_ls_R_factor_all 0.0651
_refine_ls_R_factor_gt 0.0632
_refine_ls_shift/su_max 0.000
_refine_ls_shift/su_mean 0.000
_refine_ls_structure_factor_coef Fsqd
_refine_ls_weighting_details 'w=1/[\s^2^(Fo^2^)+(0.0813P)^2^+39.9705P] where P=(Fo^2^+2Fc^2^)/3'
_refine_ls_weighting_scheme calc
_refine_ls_wR_factor_gt 0.1853
_refine_ls_wR_factor_ref 0.1865
_reflns_Friedel_coverage 0.000
_reflns_number_gt 6310
_reflns_number_total 6637
_reflns_threshold_expression 'I > 2\s(I)'
_cod_data_source_file ja0c05758_si_003.cif
_cod_data_source_block BDBR
_cod_depositor_comments 'Adding full bibliography for 4135202--4135205.cif.'
_cod_database_code 4135205
_shelx_shelxl_version_number 2016/6
_shelx_space_group_comment
;
The symmetry employed for this shelxl refinement is uniquely defined
by the following loop, which should always be used as a source of
symmetry information in preference to the above space-group names.
They are only intended as comments.
;

loop_
_space_group_symop_operation_xyz
'x, y, z'
'-x, -y+1/2, z+1/2'
'x+1/2, -y, -z+1/2'
'-x+1/2, y+1/2, -z'
'-x, -y, -z'
'x, y-1/2, -z-1/2'
'-x-1/2, y, z-1/2'
'x-1/2, -y-1/2, z'

loop_
_atom_site_label
_atom_site_type_symbol
_atom_site_fract_x
_atom_site_fract_y
_atom_site_fract_z
_atom_site_U_iso_or_equiv
_atom_site_adp_type
_atom_site_occupancy
_atom_site_site_symmetry_order
_atom_site_calc_flag
_atom_site_refinement_flags_posn
_atom_site_refinement_flags_adp
_atom_site_refinement_flags_occupancy
_atom_site_disorder_assembly
_atom_site_disorder_group
Ru1 Ru 0.11155(3) 0.03736(2) 0.33281(2) 0.02076(15) Uani 1 1 d . . . . .
O1 O 0.0818(3) 0.38036(19) 0.42153(16) 0.0288(8) Uani 1 1 d . . . . .
O2 O 0.2096(2) 0.3129(2) 0.41287(16) 0.0299(8) Uani 1 1 d . . . . .
O3 O -0.2626(4) -0.1742(2) 0.3487(2) 0.0581(14) Uani 1 1 d . . . . .
O4 O -0.1178(4) -0.2115(2) 0.33535(18) 0.0494(13) Uani 1 1 d . . . . .
O5 O -0.1506(10) -0.1980(6) 0.4710(4) 0.073(2) Uani 0.543(9) 1 d . U P A 1
O6 O -0.0672(12) -0.1588(9) 0.4751(5) 0.063(2) Uani 0.382(9) 1 d . . P B 2
O7 O -0.1376(11) -0.2745(7) 0.4516(5) 0.073(2) Uani 0.457(9) 1 d . U P A 2
O8 O -0.4138(11) -0.2769(8) 0.3823(8) 0.108(6) Uani 0.5 1 d . . P . .
O9 O -0.030(2) 0.4239(18) 0.5226(12) 0.196(12) Uiso 0.5 1 d . . P . .
O10 O -0.0459(7) -0.1035(5) 0.4896(3) 0.063(2) Uani 0.618(9) 1 d . . P B 1
N1 N 0.0600(3) 0.1290(2) 0.37016(16) 0.0208(8) Uani 1 1 d . . . . .
N2 N -0.0195(3) 0.0020(2) 0.35104(16) 0.0238(9) Uani 1 1 d . . . . .
N3 N 0.0656(3) 0.0656(2) 0.25911(16) 0.0230(9) Uani 1 1 d . . . . .
N4 N 0.1525(3) -0.0536(2) 0.28997(16) 0.0235(9) Uani 1 1 d . . . . .
N5 N 0.1728(4) 0.0032(3) 0.40108(17) 0.0322(11) Uani 1 1 d . . . . .
N6 N 0.2426(3) 0.0795(2) 0.32339(16) 0.0241(9) Uani 1 1 d . . . . .
C1 C 0.1245(3) 0.3213(3) 0.41444(19) 0.0218(10) Uani 1 1 d . . . . .
C2 C 0.0667(3) 0.2519(3) 0.40513(18) 0.0202(9) Uani 1 1 d . . . . .
C3 C 0.1066(3) 0.1907(3) 0.38171(19) 0.0204(9) Uani 1 1 d . . . . .
H3 H 0.170470 0.192594 0.373420 0.024 Uiso 1 1 calc R U . . .
C4 C -0.0261(3) 0.2485(3) 0.41785(19) 0.0225(10) Uani 1 1 d . . . . .
H4 H -0.055580 0.289709 0.433741 0.027 Uiso 1 1 calc R U . . .
C5 C -0.0757(3) 0.1849(3) 0.4073(2) 0.0214(10) Uani 1 1 d . . . . .
H5 H -0.139269 0.181793 0.416065 0.026 Uiso 1 1 calc R U . . .
C6 C -0.0310(3) 0.1252(2) 0.38358(18) 0.0190(9) Uani 1 1 d . . . . .
C7 C -0.0766(4) 0.0540(3) 0.37241(19) 0.0211(10) Uani 1 1 d . . . . .
C8 C -0.1685(4) 0.0386(3) 0.38432(19) 0.0214(10) Uani 1 1 d . . . . .
H8 H -0.207778 0.076005 0.397896 0.026 Uiso 1 1 calc R U . . .
C9 C -0.2015(4) -0.0322(3) 0.3760(2) 0.0255(11) Uani 1 1 d . . . . .
H9 H -0.263807 -0.043917 0.384013 0.031 Uiso 1 1 calc R U . . .
C10 C -0.1430(4) -0.0859(3) 0.35593(19) 0.0273(11) Uani 1 1 d . . . . .
C11 C -0.0538(4) -0.0666(3) 0.3434(2) 0.0271(11) Uani 1 1 d . . . . .
H11 H -0.014540 -0.103160 0.328808 0.033 Uiso 1 1 calc R U . . .
C12 C -0.1776(5) -0.1650(3) 0.3462(2) 0.0381(14) Uani 1 1 d . . . . .
C13 C 0.0155(4) 0.1259(3) 0.2464(2) 0.0278(11) Uani 1 1 d . . . . .
H13 H -0.000174 0.159706 0.273436 0.033 Uiso 1 1 calc R U . . .
C14 C -0.0139(4) 0.1406(3) 0.1963(2) 0.0359(13) Uani 1 1 d . . . . .
H14 H -0.048410 0.184024 0.188836 0.043 Uiso 1 1 calc R U . . .
C15 C 0.0079(4) 0.0905(3) 0.1567(2) 0.0366(13) Uani 1 1 d . . . . .
H15 H -0.012145 0.098912 0.121767 0.044 Uiso 1 1 calc R U . . .
C16 C 0.0594(4) 0.0281(3) 0.1688(2) 0.0275(11) Uani 1 1 d . . . . .
H16 H 0.075620 -0.006372 0.142380 0.033 Uiso 1 1 calc R U . . .
C17 C 0.0868(3) 0.0169(3) 0.2204(2) 0.0221(10) Uani 1 1 d . . . . .
C18 C 0.1383(3) -0.0489(3) 0.2376(2) 0.0213(10) Uani 1 1 d . . . . .
C19 C 0.1710(4) -0.1033(3) 0.2035(2) 0.0258(10) Uani 1 1 d . . . . .
H19 H 0.161828 -0.098467 0.166821 0.031 Uiso 1 1 calc R U . . .
C20 C 0.2162(4) -0.1638(3) 0.2232(2) 0.0302(12) Uani 1 1 d . . . . .
H20 H 0.239362 -0.200911 0.200393 0.036 Uiso 1 1 calc R U . . .
C21 C 0.2278(5) -0.1701(3) 0.2770(2) 0.0372(14) Uani 1 1 d . . . . .
H21 H 0.257088 -0.212307 0.291573 0.045 Uiso 1 1 calc R U . . .
C22 C 0.1957(4) -0.1138(3) 0.3091(2) 0.0333(13) Uani 1 1 d . . . . .
H22 H 0.204609 -0.117768 0.345868 0.040 Uiso 1 1 calc R U . . .
C23 C 0.2733(4) 0.1211(3) 0.2832(2) 0.0275(11) Uani 1 1 d . . . . .
H23 H 0.232352 0.131328 0.255030 0.033 Uiso 1 1 calc R U . . .
C24 C 0.3614(4) 0.1493(3) 0.2812(2) 0.0337(12) Uani 1 1 d . . . . .
H24 H 0.380666 0.178378 0.252249 0.040 Uiso 1 1 calc R U . . .
C25 C 0.4215(4) 0.1350(4) 0.3219(3) 0.0422(16) Uani 1 1 d . . . . .
H25 H 0.482136 0.154925 0.321836 0.051 Uiso 1 1 calc R U . . .
C26 C 0.3913(4) 0.0908(4) 0.3630(3) 0.0415(16) Uani 1 1 d . . . . .
H26 H 0.432056 0.078982 0.390919 0.050 Uiso 1 1 calc R U . . .
C27 C 0.3024(4) 0.0642(3) 0.3632(2) 0.0305(12) Uani 1 1 d . . . . .
C28 C 0.2640(4) 0.0192(3) 0.4056(2) 0.0358(13) Uani 1 1 d . . . . .
C29 C 0.3158(6) -0.0058(4) 0.4485(3) 0.0520(19) Uani 1 1 d . . . . .
H29 H 0.379778 0.005000 0.451288 0.062 Uiso 1 1 calc R U . . .
C30 C 0.2706(7) -0.0470(4) 0.4870(3) 0.055(2) Uani 1 1 d . . . . .
H30 H 0.303832 -0.064590 0.516498 0.066 Uiso 1 1 calc R U . . .
C31 C 0.1795(6) -0.0618(4) 0.4821(3) 0.0523(19) Uani 1 1 d . . . . .
H31 H 0.149103 -0.090401 0.508097 0.063 Uiso 1 1 calc R U . . .
C32 C 0.1299(6) -0.0353(3) 0.4393(2) 0.0403(15) Uani 1 1 d . . . . .
H32 H 0.065473 -0.044492 0.436967 0.048 Uiso 1 1 calc R U . . .

loop_
_atom_site_aniso_label
_atom_site_aniso_U_11
_atom_site_aniso_U_22
_atom_site_aniso_U_33
_atom_site_aniso_U_23
_atom_site_aniso_U_13
_atom_site_aniso_U_12
Ru1 0.0264(2) 0.0176(2) 0.0182(2) -0.00088(13) 0.00057(14) 0.00898(14)
O1 0.0240(18) 0.0204(18) 0.042(2) -0.0052(15) -0.0086(16) -0.0020(14)
O2 0.0194(17) 0.0281(19) 0.042(2) 0.0026(16) 0.0009(16) -0.0024(15)
O3 0.073(4) 0.027(2) 0.074(3) -0.014(2) 0.013(3) -0.021(2)
O4 0.085(4) 0.016(2) 0.047(3) -0.0082(17) 0.005(2) 0.002(2)
O5 0.123(6) 0.049(4) 0.046(4) 0.013(3) -0.009(4) -0.016(4)
O6 0.094(6) 0.058(4) 0.039(4) 0.009(3) -0.017(4) -0.006(4)
O7 0.123(6) 0.049(4) 0.046(4) 0.013(3) -0.009(4) -0.016(4)
O8 0.087(10) 0.073(9) 0.164(17) 0.053(10) -0.033(11) -0.018(8)
O10 0.094(6) 0.058(4) 0.039(4) 0.009(3) -0.017(4) -0.006(4)
N1 0.024(2) 0.0175(18) 0.0206(19) -0.0010(15) 0.0011(16) 0.0032(16)
N2 0.035(2) 0.0151(19) 0.021(2) -0.0019(16) 0.0016(17) 0.0045(17)
N3 0.023(2) 0.020(2) 0.026(2) 0.0016(17) 0.0001(17) 0.0034(16)
N4 0.027(2) 0.022(2) 0.022(2) -0.0027(16) -0.0034(17) 0.0089(17)
N5 0.052(3) 0.026(2) 0.019(2) -0.0016(17) -0.004(2) 0.016(2)
N6 0.025(2) 0.025(2) 0.0217(19) -0.0054(17) -0.0014(17) 0.0125(18)
C1 0.026(2) 0.019(2) 0.021(2) 0.0029(18) -0.0030(19) -0.0031(19)
C2 0.021(2) 0.019(2) 0.020(2) 0.0009(18) -0.0005(18) -0.0002(18)
C3 0.018(2) 0.020(2) 0.023(2) 0.0002(19) 0.0023(18) 0.0038(18)
C4 0.024(2) 0.016(2) 0.027(2) -0.0043(19) -0.0017(19) 0.0018(18)
C5 0.021(2) 0.016(2) 0.028(2) -0.0029(18) -0.0023(19) 0.0007(18)
C6 0.020(2) 0.016(2) 0.021(2) -0.0006(17) -0.0031(18) 0.0031(18)
C7 0.027(2) 0.016(2) 0.020(2) -0.0016(18) -0.0025(19) 0.0041(19)
C8 0.026(2) 0.018(2) 0.021(2) -0.0006(17) -0.001(2) -0.0007(18)
C9 0.033(3) 0.019(2) 0.025(3) 0.0011(19) -0.004(2) -0.003(2)
C10 0.047(3) 0.015(2) 0.019(2) -0.0003(18) -0.004(2) -0.002(2)
C11 0.043(3) 0.015(2) 0.023(2) -0.0018(19) 0.003(2) 0.002(2)
C12 0.068(4) 0.019(3) 0.027(3) -0.002(2) 0.004(3) -0.010(3)
C13 0.027(3) 0.024(2) 0.032(3) 0.000(2) -0.005(2) 0.009(2)
C14 0.036(3) 0.027(3) 0.045(3) 0.008(2) -0.012(3) 0.010(2)
C15 0.043(3) 0.034(3) 0.033(3) 0.004(2) -0.014(3) 0.005(3)
C16 0.027(3) 0.027(3) 0.029(3) 0.002(2) -0.004(2) -0.002(2)
C17 0.020(2) 0.021(2) 0.025(2) 0.001(2) 0.0000(19) 0.0006(19)
C18 0.018(2) 0.022(2) 0.024(2) 0.0004(19) 0.0029(19) -0.0006(18)
C19 0.027(3) 0.024(2) 0.026(3) -0.005(2) 0.000(2) -0.001(2)
C20 0.028(3) 0.025(3) 0.037(3) -0.009(2) 0.004(2) 0.007(2)
C21 0.049(4) 0.023(3) 0.040(3) -0.003(2) -0.009(3) 0.019(2)
C22 0.045(3) 0.026(3) 0.029(3) 0.000(2) -0.006(2) 0.017(2)
C23 0.025(3) 0.033(3) 0.025(2) -0.007(2) -0.002(2) 0.003(2)
C24 0.030(3) 0.040(3) 0.031(3) -0.014(2) 0.007(2) 0.001(2)
C25 0.024(3) 0.061(4) 0.041(3) -0.024(3) -0.005(3) 0.006(3)
C26 0.035(3) 0.055(4) 0.034(3) -0.018(3) -0.010(3) 0.022(3)
C27 0.029(3) 0.036(3) 0.027(3) -0.010(2) -0.010(2) 0.020(2)
C28 0.045(3) 0.035(3) 0.027(3) -0.009(2) -0.011(3) 0.021(3)
C29 0.073(5) 0.052(4) 0.031(3) -0.005(3) -0.017(3) 0.030(4)
C30 0.092(6) 0.046(4) 0.027(3) 0.004(3) -0.011(4) 0.029(4)
C31 0.093(6) 0.040(4) 0.025(3) 0.004(3) -0.005(3) 0.012(4)
C32 0.068(5) 0.028(3) 0.025(3) 0.003(2) 0.001(3) 0.005(3)

loop_
_atom_type_symbol
_atom_type_description
_atom_type_scat_dispersion_real
_atom_type_scat_dispersion_imag
_atom_type_scat_source
C C 0.0181 0.0091 'International Tables Vol C Tables 4.2.6.8 and 6.1.1.4'
H H 0.0000 0.0000 'International Tables Vol C Tables 4.2.6.8 and 6.1.1.4'
O O 0.0492 0.0322 'International Tables Vol C Tables 4.2.6.8 and 6.1.1.4'
N N 0.0311 0.0180 'International Tables Vol C Tables 4.2.6.8 and 6.1.1.4'
Ru Ru 0.0552 3.2960 'International Tables Vol C Tables 4.2.6.8 and 6.1.1.4'

loop_
_geom_angle_atom_site_label_1
_geom_angle_atom_site_label_2
_geom_angle_atom_site_label_3
_geom_angle
_geom_angle_site_symmetry_1
_geom_angle_site_symmetry_3
_geom_angle_publ_flag
N5 Ru1 N1 90.33(17) . . ?
N5 Ru1 N2 96.49(19) . . ?
N1 Ru1 N2 79.07(16) . . ?
N5 Ru1 N6 79.17(19) . . ?
N1 Ru1 N6 95.21(16) . . ?
N2 Ru1 N6 172.87(16) . . ?
N5 Ru1 N3 172.14(18) . . ?
N1 Ru1 N3 96.10(16) . . ?
N2 Ru1 N3 89.18(17) . . ?
N6 Ru1 N3 95.70(17) . . ?
N5 Ru1 N4 94.93(17) . . ?
N1 Ru1 N4 174.20(16) . . ?
N2 Ru1 N4 97.89(17) . . ?
N6 Ru1 N4 88.18(17) . . ?
N3 Ru1 N4 78.85(16) . . ?
C3 N1 C6 118.4(4) . . ?
C3 N1 Ru1 126.3(3) . . ?
C6 N1 Ru1 115.3(3) . . ?
C11 N2 C7 117.9(5) . . ?
C11 N2 Ru1 126.4(4) . . ?
C7 N2 Ru1 115.8(3) . . ?
C13 N3 C17 118.1(4) . . ?
C13 N3 Ru1 126.4(4) . . ?
C17 N3 Ru1 115.5(3) . . ?
C22 N4 C18 118.7(4) . . ?
C22 N4 Ru1 125.8(4) . . ?
C18 N4 Ru1 115.4(3) . . ?
C32 N5 C28 119.8(5) . . ?
C32 N5 Ru1 124.8(5) . . ?
C28 N5 Ru1 115.4(4) . . ?
C23 N6 C27 118.2(5) . . ?
C23 N6 Ru1 126.8(4) . . ?
C27 N6 Ru1 115.0(4) . . ?
O2 C1 O1 126.9(5) . . ?
O2 C1 C2 116.0(4) . . ?
O1 C1 C2 117.1(4) . . ?
C4 C2 C3 118.1(4) . . ?
C4 C2 C1 122.1(4) . . ?
C3 C2 C1 119.7(4) . . ?
N1 C3 C2 123.5(4) . . ?
C5 C4 C2 119.7(5) . . ?
C4 C5 C6 119.2(4) . . ?
N1 C6 C5 121.2(4) . . ?
N1 C6 C7 115.3(4) . . ?
C5 C6 C7 123.5(4) . . ?
N2 C7 C8 121.9(4) . . ?
N2 C7 C6 114.1(4) . . ?
C8 C7 C6 124.0(4) . . ?
C9 C8 C7 118.8(5) . . ?
C8 C9 C10 119.6(5) . . ?
C11 C10 C9 118.8(5) . . ?
C11 C10 C12 120.4(5) . . ?
C9 C10 C12 120.8(5) . . ?
N2 C11 C10 123.1(5) . . ?
O4 C12 O3 127.7(6) . . ?
O4 C12 C10 116.1(6) . . ?
O3 C12 C10 116.1(6) . . ?
N3 C13 C14 123.2(5) . . ?
C13 C14 C15 118.6(5) . . ?
C16 C15 C14 119.2(5) . . ?
C15 C16 C17 119.0(5) . . ?
N3 C17 C16 122.0(5) . . ?
N3 C17 C18 114.9(4) . . ?
C16 C17 C18 123.0(5) . . ?
N4 C18 C19 121.3(5) . . ?
N4 C18 C17 115.0(4) . . ?
C19 C18 C17 123.7(5) . . ?
C20 C19 C18 119.7(5) . . ?
C19 C20 C21 119.1(5) . . ?
C20 C21 C22 119.0(5) . . ?
N4 C22 C21 122.2(5) . . ?
N6 C23 C24 122.7(5) . . ?
C23 C24 C25 119.2(6) . . ?
C24 C25 C26 118.6(6) . . ?
C27 C26 C25 119.9(6) . . ?
N6 C27 C26 121.3(6) . . ?
N6 C27 C28 115.0(5) . . ?
C26 C27 C28 123.7(5) . . ?
N5 C28 C29 121.2(7) . . ?
N5 C28 C27 115.2(5) . . ?
C29 C28 C27 123.6(6) . . ?
C30 C29 C28 118.1(8) . . ?
C31 C30 C29 119.9(6) . . ?
C30 C31 C32 120.5(7) . . ?
N5 C32 C31 120.5(7) . . ?

loop_
_geom_bond_atom_site_label_1
_geom_bond_atom_site_label_2
_geom_bond_distance
_geom_bond_site_symmetry_2
_geom_bond_publ_flag
Ru1 N5 2.052(4) . ?
Ru1 N1 2.055(4) . ?
Ru1 N2 2.058(5) . ?
Ru1 N6 2.061(5) . ?
Ru1 N3 2.062(4) . ?
Ru1 N4 2.064(4) . ?
O1 C1 1.248(6) . ?
O2 C1 1.244(6) . ?
O3 C12 1.244(9) . ?
O4 C12 1.240(8) . ?
N1 C3 1.337(6) . ?
N1 C6 1.364(6) . ?
N2 C11 1.351(7) . ?
N2 C7 1.366(6) . ?
N3 C13 1.349(6) . ?
N3 C17 1.360(7) . ?
N4 C22 1.348(7) . ?
N4 C18 1.356(7) . ?
N5 C32 1.352(8) . ?
N5 C28 1.358(8) . ?
N6 C23 1.349(7) . ?
N6 C27 1.365(7) . ?
C1 C2 1.528(7) . ?
C2 C4 1.384(7) . ?
C2 C3 1.386(7) . ?
C4 C5 1.384(7) . ?
C5 C6 1.397(7) . ?
C6 C7 1.476(7) . ?
C7 C8 1.395(7) . ?
C8 C9 1.383(7) . ?
C9 C10 1.388(8) . ?
C10 C11 1.376(8) . ?
C10 C12 1.537(7) . ?
C13 C14 1.376(8) . ?
C14 C15 1.397(9) . ?
C15 C16 1.388(8) . ?
C16 C17 1.390(7) . ?
C17 C18 1.473(7) . ?
C18 C19 1.398(7) . ?
C19 C20 1.373(8) . ?
C20 C21 1.389(8) . ?
C21 C22 1.389(8) . ?
C23 C24 1.377(8) . ?
C24 C25 1.380(9) . ?
C25 C26 1.391(11) . ?
C26 C27 1.375(9) . ?
C27 C28 1.463(9) . ?
C28 C29 1.404(8) . ?
C29 C30 1.397(12) . ?
C30 C31 1.353(12) . ?
C31 C32 1.393(9) . ?
